data_7211492
loop_
_publ_author_name
'Kolotilov, Sergey V.'
'Cador, Olivier'
'Pointillart, Fabrice'
'Golhen, St\'ephane'
'Le Gal, Yann'
'Gavrilenko, Konstantin S.'
'Ouahab, Lahc\`ene'

_publ_section_title
;
 A new approach towards ferromagnetic conducting materials based on
 TTF-containing polynuclear complexes
;
_journal_issue 42
_journal_name_full 'Journal of Materials Chemistry'
_journal_page_first 9505
_journal_paper_doi 10.1039/b925178b
_journal_volume 20
_journal_year 2010
_chemical_formula_sum 'C28 H33 Cl2 Cu2 N8 O14'
_chemical_formula_weight 903.60
_chemical_name_systematic
;
 ?
;
_space_group_IT_number 14
_symmetry_cell_setting monoclinic
_symmetry_space_group_name_Hall '-P 2ybc'
_symmetry_space_group_name_H-M 'P 1 21/c 1'
_atom_sites_solution_hydrogens geom
_atom_sites_solution_primary direct
_atom_sites_solution_secondary difmap
_audit_creation_method SHELXL-97
_cell_angle_alpha 90.00
_cell_angle_beta 103.2240(10)
_cell_angle_gamma 90.00
_cell_formula_units_Z 4
_cell_length_a 18.6057(3)
_cell_length_b 11.2046(2)
_cell_length_c 18.7297(5)
_cell_measurement_reflns_used 8808
_cell_measurement_temperature 293(2)
_cell_measurement_theta_max 27.485
_cell_measurement_theta_min 0.998
_cell_volume 3801.03(14)
_computing_cell_refinement 'HKL Scalepack (Otwinowski & Minor 1997)'
_computing_data_collection 'Collect (Nonius BV, 1997-2000)'
_computing_data_reduction 'HKL Denzo and Scalepack (Otwinowski & Minor 1997)'
_computing_structure_refinement 'SHELXL-97 (Sheldrick, 1997)'
_computing_structure_solution 'SHELXS-97 (Sheldrick, 1997)'
_diffrn_ambient_temperature 293(2)
_diffrn_detector_area_resol_mean 9
_diffrn_measured_fraction_theta_full 0.992
_diffrn_measured_fraction_theta_max 0.992
_diffrn_measurement_device_type KappaCCD
_diffrn_measurement_method CCD
_diffrn_radiation_monochromator 'horizonally mounted graphite crystal'
_diffrn_radiation_source 'fine-focus sealed tube'
_diffrn_radiation_type MoK\a
_diffrn_radiation_wavelength 0.71073
_diffrn_reflns_av_R_equivalents 0.0374
_diffrn_reflns_av_sigmaI/netI 0.0560
_diffrn_reflns_limit_h_max 24
_diffrn_reflns_limit_h_min -24
_diffrn_reflns_limit_k_max 14
_diffrn_reflns_limit_k_min -12
_diffrn_reflns_limit_l_max 24
_diffrn_reflns_limit_l_min -24
_diffrn_reflns_number 15089
_diffrn_reflns_theta_full 27.48
_diffrn_reflns_theta_max 27.48
_diffrn_reflns_theta_min 2.91
_exptl_absorpt_coefficient_mu 1.333
_exptl_absorpt_correction_T_max 0.8672
_exptl_absorpt_correction_T_min 0.6826
_exptl_absorpt_correction_type numerical
_exptl_crystal_colour brown-black
_exptl_crystal_density_diffrn 1.579
_exptl_crystal_density_method 'not measured'
_exptl_crystal_description block
_exptl_crystal_F_000 1844
_exptl_crystal_size_max 0.31
_exptl_crystal_size_mid 0.16
_exptl_crystal_size_min 0.11
_refine_diff_density_max 0.870
_refine_diff_density_min -1.079
_refine_diff_density_rms 0.084
_refine_ls_extinction_method none
_refine_ls_goodness_of_fit_ref 1.038
_refine_ls_hydrogen_treatment mixed
_refine_ls_matrix_type full
_refine_ls_number_parameters 518
_refine_ls_number_reflns 8651
_refine_ls_number_restraints 4
_refine_ls_restrained_S_all 1.038
_refine_ls_R_factor_all 0.1071
_refine_ls_R_factor_gt 0.0670
_refine_ls_shift/su_max 0.001
_refine_ls_shift/su_mean 0.000
_refine_ls_structure_factor_coef Fsqd
_refine_ls_weighting_details 'calc w=1/[\s^2^(Fo^2^)+(0.1069P)^2^+3.6276P] where P=(Fo^2^+2Fc^2^)/3'
_refine_ls_weighting_scheme calc
_refine_ls_wR_factor_gt 0.1771
_refine_ls_wR_factor_ref 0.2089
_reflns_number_gt 5514
_reflns_number_total 8651
_reflns_threshold_expression >2sigma(I)
_cod_data_source_file 1.txt
_cod_data_source_block import
_cod_depositor_comments
;
The following automatic conversions were performed:

'_symmetry_cell_setting' value 'Monoclinic' changed to 'monoclinic'
according to /home/saulius/struct/CIF-dictionaries/cif_core.dic
dictionary named 'cif_core.dic' version 2.4.2 from 2011-04-26.

Automatic conversion script
Id: cif_fix_values 1891 2012-01-12 08:04:46Z andrius 
;
_cod_original_sg_symbol_H-M P21/c
_cod_database_code 7211492

loop_
_symmetry_equiv_pos_as_xyz
'x, y, z'
'-x, y+1/2, -z+1/2'
'-x, -y, -z'
'x, -y-1/2, z-1/2'

loop_
_atom_site_label
_atom_site_type_symbol
_atom_site_fract_x
_atom_site_fract_y
_atom_site_fract_z
_atom_site_U_iso_or_equiv
_atom_site_adp_type
_atom_site_occupancy
_atom_site_symmetry_multiplicity
_atom_site_calc_flag
_atom_site_refinement_flags
C1 C 0.9072(3) -0.1032(4) 0.5571(4) 0.0727(17) Uani 1 1 d .
H1A H 0.8893 -0.1794 0.5686 0.109 Uiso 1 1 calc R
H1B H 0.9529 -0.0855 0.5913 0.109 Uiso 1 1 calc R
H1C H 0.9152 -0.1049 0.5083 0.109 Uiso 1 1 calc R
C2 C 0.8521(2) -0.0097(4) 0.5620(3) 0.0492(10) Uani 1 1 d .
C3 C 0.8638(2) 0.1180(3) 0.5483(2) 0.0415(9) Uani 1 1 d .
C4 C 0.9359(3) 0.1559(4) 0.5349(3) 0.0573(12) Uani 1 1 d .
H4A H 0.9351 0.2403 0.5260 0.086 Uiso 1 1 calc R
H4B H 0.9449 0.1143 0.4930 0.086 Uiso 1 1 calc R
H4C H 0.9744 0.1375 0.5771 0.086 Uiso 1 1 calc R
C5 C 0.5109(3) -0.0039(5) 0.6038(4) 0.0757(17) Uani 1 1 d .
H5A H 0.5221 -0.0869 0.6130 0.114 Uiso 1 1 calc R
H5B H 0.4690 0.0039 0.5632 0.114 Uiso 1 1 calc R
H5C H 0.4998 0.0317 0.6466 0.114 Uiso 1 1 calc R
C6 C 0.5761(2) 0.0577(4) 0.5860(3) 0.0543(11) Uani 1 1 d .
C7 C 0.5775(2) 0.1871(4) 0.5694(3) 0.0491(10) Uani 1 1 d .
C8 C 0.5076(3) 0.2557(5) 0.5598(4) 0.0681(14) Uani 1 1 d .
H8A H 0.5164 0.3374 0.5488 0.102 Uiso 1 1 calc R
H8B H 0.4902 0.2521 0.6042 0.102 Uiso 1 1 calc R
H8C H 0.4712 0.2220 0.5202 0.102 Uiso 1 1 calc R
C9 C 1.0017(3) 0.5550(6) 0.6183(4) 0.0779(17) Uani 1 1 d .
H9A H 0.9788 0.5038 0.5785 0.117 Uiso 1 1 calc R
H9B H 1.0338 0.5087 0.6556 0.117 Uiso 1 1 calc R
H9C H 1.0299 0.6153 0.6006 0.117 Uiso 1 1 calc R
C10 C 0.9438(3) 0.6128(4) 0.6497(3) 0.0564(12) Uani 1 1 d .
C11 C 0.9668(4) 0.6954(6) 0.7113(4) 0.0762(16) Uani 1 1 d .
C12 C 1.0447(5) 0.7178(10) 0.7494(6) 0.131(4) Uani 1 1 d .
H12A H 1.0463 0.7748 0.7880 0.197 Uiso 1 1 calc R
H12B H 1.0712 0.7487 0.7151 0.197 Uiso 1 1 calc R
H12C H 1.0671 0.6445 0.7698 0.197 Uiso 1 1 calc R
C13 C 0.5869(4) 0.6351(7) 0.6804(5) 0.097(2) Uani 1 1 d .
H13A H 0.5738 0.5785 0.6411 0.145 Uiso 1 1 calc R
H13B H 0.5561 0.7044 0.6693 0.145 Uiso 1 1 calc R
H13C H 0.5802 0.5995 0.7251 0.145 Uiso 1 1 calc R
C14 C 0.6646(3) 0.6699(5) 0.6893(3) 0.0678(14) Uani 1 1 d .
C15 C 0.6967(4) 0.7588(7) 0.7457(4) 0.095(2) Uani 1 1 d D
C16 C 0.644(2) 0.824(5) 0.786(2) 0.139(13) Uani 0.55 1 d PD
H16A H 0.6721 0.8798 0.8209 0.167 Uiso 0.55 1 calc PR
H16B H 0.6207 0.7672 0.8115 0.167 Uiso 0.55 1 calc PR
H16C H 0.6073 0.8669 0.7512 0.167 Uiso 0.55 1 calc PR
C16A C 0.665(2) 0.804(5) 0.810(2) 0.15(2) Uani 0.45 1 d PD
H16D H 0.6987 0.8602 0.8383 0.184 Uiso 0.45 1 calc PR
H16E H 0.6578 0.7382 0.8398 0.184 Uiso 0.45 1 calc PR
H16F H 0.6184 0.8429 0.7904 0.184 Uiso 0.45 1 calc PR
C17 C 0.8166(2) 0.3130(3) 0.5301(2) 0.0390(8) Uani 1 1 d .
C18 C 0.8392(2) 0.3950(3) 0.5855(2) 0.0393(8) Uani 1 1 d .
H18 H 0.8481 0.3713 0.6343 0.047 Uiso 1 1 calc R
C19 C 0.8485(2) 0.5137(3) 0.5677(2) 0.0413(9) Uani 1 1 d .
C20 C 0.8339(3) 0.5490(4) 0.4951(3) 0.0513(10) Uani 1 1 d .
H20 H 0.8396 0.6284 0.4831 0.062 Uiso 1 1 calc R
C21 C 0.8109(3) 0.4654(4) 0.4409(3) 0.0546(11) Uani 1 1 d .
H21 H 0.8015 0.4891 0.3921 0.066 Uiso 1 1 calc R
C22 C 0.8014(3) 0.3478(4) 0.4572(2) 0.0480(10) Uani 1 1 d .
H22 H 0.7850 0.2925 0.4200 0.058 Uiso 1 1 calc R
C23 C 0.6447(2) 0.3544(3) 0.5478(2) 0.0419(9) Uani 1 1 d .
C24 C 0.6227(3) 0.3970(4) 0.4771(3) 0.0531(11) Uani 1 1 d .
H24 H 0.6031 0.3449 0.4390 0.064 Uiso 1 1 calc R
C25 C 0.6295(3) 0.5156(4) 0.4628(3) 0.0582(12) Uani 1 1 d .
H25 H 0.6148 0.5437 0.4150 0.070 Uiso 1 1 calc R
C26 C 0.6587(3) 0.5947(4) 0.5200(3) 0.0544(11) Uani 1 1 d .
H26 H 0.6643 0.6752 0.5106 0.065 Uiso 1 1 calc R
C27 C 0.6788(2) 0.5508(4) 0.5908(2) 0.0440(9) Uani 1 1 d .
C28 C 0.6730(2) 0.4309(3) 0.6053(2) 0.0417(9) Uani 1 1 d .
H28 H 0.6879 0.4020 0.6529 0.050 Uiso 1 1 calc R
N1 N 0.8738(2) 0.5968(3) 0.6260(2) 0.0468(8) Uani 1 1 d .
N2 N 0.7075(2) 0.6325(3) 0.6490(2) 0.0517(9) Uani 1 1 d .
N3 N 0.9120(4) 0.7472(6) 0.7297(3) 0.0937(18) Uani 1 1 d .
N4 N 0.7635(4) 0.7825(6) 0.7466(4) 0.106(2) Uani 1 1 d .
N5 N 0.80891(18) 0.1891(3) 0.5479(2) 0.0420(7) Uani 1 1 d .
N6 N 0.63937(18) 0.2299(3) 0.5626(2) 0.0436(8) Uani 1 1 d .
N7 N 0.7883(2) -0.0323(3) 0.5750(2) 0.0512(9) Uani 1 1 d .
N8 N 0.6365(2) 0.0059(3) 0.5832(3) 0.0592(11) Uani 1 1 d .
O1 O 0.7692(2) -0.1444(3) 0.5851(3) 0.0701(11) Uani 1 1 d D
O2 O 0.6413(2) -0.1132(3) 0.5958(3) 0.0809(13) Uani 1 1 d D
O3 O 0.9160(13) 0.8453(18) 0.7759(14) 0.102(6) Uani 0.54 1 d P
O3A O 0.9352(15) 0.804(2) 0.7943(14) 0.095(6) Uani 0.46 1 d P
O4 O 0.7938(9) 0.8843(9) 0.7824(6) 0.092(3) Uani 0.60 1 d P
O4A O 0.8101(15) 0.8305(18) 0.8156(11) 0.124(7) Uani 0.40 1 d P
O9 O 0.8228(4) 0.4921(6) 0.7598(3) 0.132(2) Uani 1 1 d .
O10 O 0.9195(5) 0.5156(11) 0.8509(7) 0.241(6) Uani 1 1 d .
O7 O 0.8044(9) 0.5269(17) 0.8723(7) 0.295(8) Uani 1 1 d .
O8 O 0.8492(8) 0.3568(12) 0.8536(7) 0.251(6) Uani 1 1 d .
O14 O 0.5537(10) 0.306(2) 0.7199(7) 0.347(11) Uani 1 1 d .
O13 O 0.6675(7) 0.2903(15) 0.7682(8) 0.283(8) Uani 1 1 d .
O11 O 0.5867(12) 0.1369(11) 0.7668(11) 0.349(12) Uani 1 1 d .
O12 O 0.5822(3) 0.2929(5) 0.8379(3) 0.1058(16) Uani 1 1 d .
O6 O 0.6823(3) 0.0554(6) 0.4359(3) 0.0990(15) Uani 1 1 d .
O5 O 0.7627(3) 0.1263(6) 0.7033(3) 0.1105(17) Uani 1 1 d .
Cl2 Cl 0.60105(11) 0.2516(2) 0.77547(10) 0.0970(6) Uani 1 1 d .
Cl1 Cl 0.84901(12) 0.4791(3) 0.83390(11) 0.1182(8) Uani 1 1 d .
Cu2 Cu 0.71917(3) 0.10501(4) 0.56737(3) 0.04793(19) Uani 1 1 d .
Cu1 Cu 0.81199(4) 0.69031(7) 0.68168(4) 0.0744(3) Uani 1 1 d .
H1M H 0.705(2) -0.135(9) 0.593(5) 0.16(4) Uiso 1 1 d D

loop_
_atom_site_aniso_label
_atom_site_aniso_U_11
_atom_site_aniso_U_22
_atom_site_aniso_U_33
_atom_site_aniso_U_23
_atom_site_aniso_U_13
_atom_site_aniso_U_12
C1 0.064(3) 0.044(2) 0.123(5) 0.013(3) 0.048(3) 0.013(2)
C2 0.049(2) 0.0325(19) 0.071(3) 0.0055(19) 0.025(2) 0.0073(17)
C3 0.0406(19) 0.0334(18) 0.052(2) 0.0035(17) 0.0143(17) 0.0045(15)
C4 0.047(2) 0.047(2) 0.084(4) 0.008(2) 0.027(2) 0.0045(19)
C5 0.059(3) 0.063(3) 0.115(5) -0.010(3) 0.040(3) -0.017(3)
C6 0.045(2) 0.042(2) 0.079(3) -0.004(2) 0.021(2) -0.0031(18)
C7 0.042(2) 0.042(2) 0.066(3) -0.009(2) 0.017(2) -0.0001(17)
C8 0.045(2) 0.064(3) 0.097(4) 0.000(3) 0.020(3) 0.005(2)
C9 0.053(3) 0.067(3) 0.108(5) 0.003(3) 0.005(3) 0.010(3)
C10 0.056(3) 0.041(2) 0.067(3) 0.007(2) 0.004(2) -0.0035(19)
C11 0.074(4) 0.073(4) 0.071(4) -0.005(3) -0.004(3) -0.020(3)
C12 0.088(5) 0.152(8) 0.128(7) -0.037(6) -0.030(5) -0.028(5)
C13 0.085(4) 0.086(4) 0.139(7) -0.030(4) 0.068(4) -0.010(4)
C14 0.086(4) 0.054(3) 0.074(3) -0.017(3) 0.040(3) -0.010(3)
C15 0.114(5) 0.089(4) 0.102(5) -0.056(4) 0.066(4) -0.027(4)
C16 0.15(3) 0.17(2) 0.108(13) -0.082(15) 0.050(15) 0.015(19)
C16A 0.11(2) 0.17(4) 0.21(5) -0.14(4) 0.11(3) -0.06(2)
C17 0.0393(19) 0.0290(16) 0.052(2) 0.0006(16) 0.0172(17) 0.0009(14)
C18 0.0420(19) 0.0327(17) 0.044(2) 0.0041(16) 0.0113(16) 0.0023(15)
C19 0.043(2) 0.0310(17) 0.052(2) -0.0004(16) 0.0161(17) 0.0037(15)
C20 0.064(3) 0.035(2) 0.057(3) 0.0095(19) 0.018(2) 0.0016(18)
C21 0.074(3) 0.047(2) 0.044(2) 0.0075(19) 0.017(2) 0.003(2)
C22 0.060(2) 0.041(2) 0.044(2) -0.0023(18) 0.0156(19) -0.0009(19)
C23 0.0387(19) 0.0307(17) 0.057(3) -0.0015(17) 0.0127(17) 0.0042(15)
C24 0.060(3) 0.051(2) 0.047(3) -0.007(2) 0.009(2) 0.007(2)
C25 0.069(3) 0.056(3) 0.049(3) 0.009(2) 0.013(2) 0.012(2)
C26 0.066(3) 0.036(2) 0.065(3) 0.009(2) 0.024(2) 0.0081(19)
C27 0.045(2) 0.0348(19) 0.056(3) -0.0020(18) 0.0177(18) 0.0023(16)
C28 0.043(2) 0.0342(18) 0.048(2) 0.0001(17) 0.0113(17) 0.0042(16)
N1 0.0511(19) 0.0355(16) 0.052(2) -0.0023(15) 0.0090(16) -0.0049(15)
N2 0.063(2) 0.0365(17) 0.061(2) -0.0097(16) 0.0254(19) -0.0029(16)
N3 0.104(4) 0.091(4) 0.089(4) -0.047(3) 0.029(3) -0.046(3)
N4 0.110(4) 0.099(4) 0.124(5) -0.075(4) 0.056(4) -0.043(4)
N5 0.0433(17) 0.0318(15) 0.053(2) 0.0023(14) 0.0158(15) 0.0029(13)
N6 0.0395(17) 0.0330(15) 0.059(2) -0.0049(15) 0.0137(15) 0.0030(13)
N7 0.052(2) 0.0323(16) 0.074(3) 0.0053(17) 0.0252(18) 0.0033(15)
N8 0.056(2) 0.0325(17) 0.095(3) 0.0028(19) 0.031(2) -0.0012(16)
O1 0.067(2) 0.0263(13) 0.128(3) 0.0156(18) 0.044(2) 0.0048(14)
O2 0.069(2) 0.0318(15) 0.157(4) 0.007(2) 0.057(3) -0.0028(15)
O3 0.102(13) 0.090(12) 0.098(13) -0.054(10) -0.009(8) -0.024(8)
O3A 0.094(13) 0.105(16) 0.079(12) -0.051(11) 0.006(9) -0.022(10)
O4 0.129(8) 0.073(6) 0.074(7) -0.046(5) 0.022(6) -0.018(6)
O4A 0.163(19) 0.106(14) 0.113(16) -0.079(11) 0.050(15) -0.042(14)
O9 0.158(5) 0.161(6) 0.068(3) 0.037(3) 0.009(3) -0.006(4)
O10 0.146(7) 0.291(13) 0.238(11) 0.076(9) -0.056(7) -0.115(8)
O7 0.316(15) 0.42(2) 0.214(11) -0.111(13) 0.188(12) -0.074(15)
O8 0.303(14) 0.238(11) 0.205(10) 0.147(10) 0.046(10) -0.032(11)
O14 0.35(2) 0.53(3) 0.125(8) 0.088(13) -0.033(10) 0.016(19)
O13 0.212(11) 0.40(2) 0.292(15) -0.079(14) 0.175(11) -0.109(12)
O11 0.54(3) 0.145(8) 0.47(3) -0.150(13) 0.34(2) -0.112(13)
O12 0.127(4) 0.115(4) 0.086(3) -0.002(3) 0.046(3) 0.022(3)
O6 0.083(3) 0.134(4) 0.079(3) -0.003(3) 0.016(2) 0.003(3)
O5 0.088(3) 0.151(5) 0.094(4) -0.002(3) 0.023(3) 0.008(3)
Cl2 0.0932(11) 0.1372(17) 0.0694(10) -0.0111(10) 0.0366(9) -0.0180(11)
Cl1 0.0939(12) 0.182(2) 0.0743(12) 0.0347(14) 0.0100(9) -0.0255(14)
Cu2 0.0406(3) 0.0293(2) 0.0780(4) 0.0028(2) 0.0221(2) 0.00201(19)
Cu1 0.0727(4) 0.0742(4) 0.0831(5) -0.0450(4) 0.0319(4) -0.0262(3)

loop_
_atom_type_symbol
_atom_type_description
_atom_type_scat_dispersion_real
_atom_type_scat_dispersion_imag
_atom_type_scat_source
C C 0.0033 0.0016 'International Tables Vol C Tables 4.2.6.8 and 6.1.1.4'
H H 0.0000 0.0000 'International Tables Vol C Tables 4.2.6.8 and 6.1.1.4'
N N 0.0061 0.0033 'International Tables Vol C Tables 4.2.6.8 and 6.1.1.4'
O O 0.0106 0.0060 'International Tables Vol C Tables 4.2.6.8 and 6.1.1.4'
Cl Cl 0.1484 0.1585 'International Tables Vol C Tables 4.2.6.8 and 6.1.1.4'
Cu Cu 0.3201 1.2651 'International Tables Vol C Tables 4.2.6.8 and 6.1.1.4'

loop_
_geom_angle_atom_site_label_1
_geom_angle_atom_site_label_2
_geom_angle_atom_site_label_3
_geom_angle
N7 C2 C3 113.6(3)
N7 C2 C1 123.5(4)
C3 C2 C1 122.7(4)
N5 C3 C2 116.7(4)
N5 C3 C4 124.5(4)
C2 C3 C4 118.8(3)
N8 C6 C7 112.2(4)
N8 C6 C5 124.4(4)
C7 C6 C5 123.4(4)
N6 C7 C6 116.5(4)
N6 C7 C8 125.2(4)
C6 C7 C8 118.3(4)
N1 C10 C11 116.7(5)
N1 C10 C9 124.7(5)
C11 C10 C9 118.5(5)
N3 C11 C10 112.9(5)
N3 C11 C12 122.8(7)
C10 C11 C12 124.3(7)
N2 C14 C13 124.9(5)
N2 C14 C15 115.9(5)
C13 C14 C15 119.1(5)
N4 C15 C14 112.7(5)
N4 C15 C16A 118.1(16)
C14 C15 C16A 128.0(16)
N4 C15 C16 128.3(18)
C14 C15 C16 118.2(17)
C16A C15 C16 21(4)
C18 C17 C22 120.9(4)
C18 C17 N5 119.8(4)
C22 C17 N5 119.3(4)
C17 C18 C19 119.4(4)
C20 C19 C18 120.1(4)
C20 C19 N1 121.4(4)
C18 C19 N1 118.5(4)
C21 C20 C19 119.3(4)
C22 C21 C20 121.6(4)
C21 C22 C17 118.8(4)
C24 C23 C28 120.7(4)
C24 C23 N6 120.4(4)
C28 C23 N6 119.0(4)
C25 C24 C23 120.3(4)
C24 C25 C26 120.1(5)
C27 C26 C25 118.7(4)
C28 C27 C26 121.2(4)
C28 C27 N2 120.4(4)
C26 C27 N2 118.4(4)
C27 C28 C23 118.9(4)
C10 N1 C19 118.9(4)
C10 N1 Cu1 113.6(3)
C19 N1 Cu1 127.4(3)
C14 N2 C27 118.9(4)
C14 N2 Cu1 113.8(4)
C27 N2 Cu1 127.2(3)
C11 N3 O3A 110.1(12)
C11 N3 O3 126.2(12)
O3A N3 O3 26.8(12)
C11 N3 Cu1 117.0(4)
O3A N3 Cu1 129.4(14)
O3 N3 Cu1 116.7(11)
C15 N4 O4 118.1(8)
C15 N4 O4A 117.6(11)
O4 N4 O4A 35.1(8)
C15 N4 Cu1 118.0(4)
O4 N4 Cu1 122.8(8)
O4A N4 Cu1 118.0(10)
C3 N5 C17 118.3(3)
C3 N5 Cu2 113.3(3)
C17 N5 Cu2 128.3(2)
C7 N6 C23 119.2(3)
C7 N6 Cu2 113.8(3)
C23 N6 Cu2 126.8(3)
C2 N7 O1 120.0(3)
C2 N7 Cu2 116.2(3)
O1 N7 Cu2 123.4(3)
C6 N8 O2 117.7(4)
C6 N8 Cu2 118.3(3)
O2 N8 Cu2 123.9(3)
O3A O3 N3 73(4)
O3 O3A N3 80(4)
O4A O4 N4 79.1(17)
O4 O4A N4 65.8(18)
O11 Cl2 O13 117.9(11)
O11 Cl2 O14 105.6(14)
O13 Cl2 O14 103.3(11)
O11 Cl2 O12 110.5(7)
O13 Cl2 O12 113.3(6)
O14 Cl2 O12 104.8(9)
O7 Cl1 O10 116.6(10)
O7 Cl1 O9 112.6(9)
O10 Cl1 O9 108.1(6)
O7 Cl1 O8 102.3(9)
O10 Cl1 O8 106.7(8)
O9 Cl1 O8 110.2(7)
N8 Cu2 N7 93.85(15)
N8 Cu2 N5 173.46(14)
N7 Cu2 N5 80.01(14)
N8 Cu2 N6 78.86(15)
N7 Cu2 N6 172.71(14)
N5 Cu2 N6 107.28(13)
N4 Cu1 N3 93.8(3)
N4 Cu1 N2 78.9(2)
N3 Cu1 N2 170.9(2)
N4 Cu1 N1 172.4(2)
N3 Cu1 N1 79.3(2)
N2 Cu1 N1 107.57(15)

loop_
_geom_bond_atom_site_label_1
_geom_bond_atom_site_label_2
_geom_bond_distance
C1 C2 1.483(6)
C2 N7 1.290(5)
C2 C3 1.479(5)
C3 N5 1.294(5)
C3 C4 1.482(6)
C5 C6 1.498(6)
C6 N8 1.276(6)
C6 C7 1.484(6)
C7 N6 1.280(5)
C7 C8 1.486(6)
C9 C10 1.488(8)
C10 N1 1.289(6)
C10 C11 1.465(8)
C11 N3 1.287(9)
C11 C12 1.484(9)
C13 C14 1.470(9)
C14 N2 1.286(6)
C14 C15 1.476(8)
C15 N4 1.266(9)
C15 C16A 1.537(17)
C15 C16 1.552(17)
C17 C18 1.377(6)
C17 C22 1.387(6)
C17 N5 1.442(5)
C18 C19 1.392(5)
C19 C20 1.382(6)
C19 N1 1.429(5)
C20 C21 1.376(7)
C21 C22 1.373(6)
C23 C24 1.377(6)
C23 C28 1.383(6)
C23 N6 1.431(5)
C24 C25 1.367(7)
C25 C26 1.401(7)
C26 C27 1.382(7)
C27 C28 1.380(6)
C27 N2 1.430(6)
N1 Cu1 2.014(4)
N2 Cu1 2.008(4)
N3 O3A 1.35(3)
N3 O3 1.39(2)
N3 Cu1 1.978(6)
N4 O4 1.378(12)
N4 O4A 1.48(2)
N4 Cu1 1.965(5)
N5 Cu2 2.022(3)
N6 Cu2 2.027(3)
N7 O1 1.330(4)
N7 Cu2 1.990(3)
N8 O2 1.354(5)
N8 Cu2 1.974(4)
O3 O3A 0.64(3)
O4 O4A 0.87(2)
O9 Cl1 1.370(5)
O10 Cl1 1.341(8)
O7 Cl1 1.329(12)
O8 Cl1 1.420(11)
O14 Cl2 1.347(13)
O13 Cl2 1.346(10)
O11 Cl2 1.315(11)
O12 Cl2 1.375(5)
